data_2211865
loop_
_publ_author_name
'Naser Eltaher Eltayeb'
'Siang Guan Teoh'
'Jeannie Bee-Jan Teh'
'Hoong-Kun Fun'
'Kamarulazizi Ibrahim'

_publ_section_title
;
 Second monoclinic polymorph of 2-(benzimidazol-2-yl)-6-methoxyphenol
;
_journal_coeditor_code IS2122
_journal_issue 1
_journal_name_full 'Acta Crystallographica Section E'
_journal_page_first o300
_journal_page_last o302
_journal_paper_doi 10.1107/S1600536806052792
_journal_volume 63
_journal_year 2007
_chemical_formula_iupac 'C14 H12 N2 O2'
_chemical_formula_moiety 'C14 H12 N2 O2'
_chemical_formula_sum 'C14 H12 N2 O2'
_chemical_formula_weight 240.26
_chemical_name_systematic
;
2-(benzimidazol-2-yl)-6-methoxyphenol
;
_space_group_IT_number 13
_symmetry_cell_setting monoclinic
_symmetry_space_group_name_Hall '-P 2yc'
_symmetry_space_group_name_H-M 'P 1 2/c 1'
_atom_sites_solution_hydrogens geom
_atom_sites_solution_primary direct
_atom_sites_solution_secondary difmap
_audit_creation_method SHELXL-97
_cell_angle_alpha 90.00
_cell_angle_beta 107.382(2)
_cell_angle_gamma 90.00
_cell_formula_units_Z 16
_cell_length_a 20.0313(6)
_cell_length_b 12.0577(4)
_cell_length_c 20.0379(7)
_cell_measurement_reflns_used 4994
_cell_measurement_temperature 100.00(10)
_cell_measurement_theta_max 25.00
_cell_measurement_theta_min 1.07
_cell_volume 4618.8(3)
_computing_cell_refinement APEX2
_computing_data_collection 'APEX2 (Bruker, 2005)'
_computing_data_reduction 'SAINT (Bruker, 2005)'
_computing_molecular_graphics SHELXTL
_computing_publication_material
;
SHELXTL and PLATON (Spek, 2003)
;
_computing_structure_refinement SHELXTL
_computing_structure_solution 'SHELXTL (Sheldrick, 1998)'
_diffrn_ambient_temperature 100.00(10)
_diffrn_detector_area_resol_mean 8.33
_diffrn_measured_fraction_theta_full 0.999
_diffrn_measured_fraction_theta_max 0.999
_diffrn_measurement_device_type
;
Brucker SMART APEX2 CCD
;
_diffrn_measurement_method \w
_diffrn_radiation_monochromator graphite
_diffrn_radiation_source 'fine-focus sealed tube'
_diffrn_radiation_type MoK\a
_diffrn_radiation_wavelength 0.71073
_diffrn_reflns_av_R_equivalents 0.0603
_diffrn_reflns_av_sigmaI/netI 0.0665
_diffrn_reflns_limit_h_max 23
_diffrn_reflns_limit_h_min -21
_diffrn_reflns_limit_k_max 14
_diffrn_reflns_limit_k_min -11
_diffrn_reflns_limit_l_max 23
_diffrn_reflns_limit_l_min -23
_diffrn_reflns_number 31231
_diffrn_reflns_theta_full 25.00
_diffrn_reflns_theta_max 25.00
_diffrn_reflns_theta_min 1.07
_diffrn_standards_number 0
_exptl_absorpt_coefficient_mu 0.094
_exptl_absorpt_correction_T_max 0.9770
_exptl_absorpt_correction_T_min 0.9642
_exptl_absorpt_correction_type multi-scan
_exptl_absorpt_process_details '(SADABS; Bruker, 2005)'
_exptl_crystal_colour Yellow
_exptl_crystal_density_diffrn 1.382
_exptl_crystal_density_method 'not measured'
_exptl_crystal_description Block
_exptl_crystal_F_000 2016
_exptl_crystal_size_max 0.25
_exptl_crystal_size_mid 0.25
_exptl_crystal_size_min 0.25
_refine_diff_density_max 0.362
_refine_diff_density_min -0.356
_refine_ls_extinction_method none
_refine_ls_goodness_of_fit_ref 1.163
_refine_ls_hydrogen_treatment constr
_refine_ls_matrix_type full
_refine_ls_number_parameters 653
_refine_ls_number_reflns 8132
_refine_ls_number_restraints 0
_refine_ls_restrained_S_all 1.163
_refine_ls_R_factor_all 0.1311
_refine_ls_R_factor_gt 0.0910
_refine_ls_shift/su_max 0.000
_refine_ls_shift/su_mean 0.000
_refine_ls_structure_factor_coef Fsqd
_refine_ls_weighting_details 'calc w=1/[\s^2^(Fo^2^)+(0.0176P)^2^+23.9891P] where P=(Fo^2^+2Fc^2^)/3'
_refine_ls_weighting_scheme calc
_refine_ls_wR_factor_gt 0.2056
_refine_ls_wR_factor_ref 0.2230
_reflns_number_gt 5426
_reflns_number_total 8132
_reflns_threshold_expression I>2\s(I)
_cod_data_source_file is2122.cif
_cod_data_source_block I
_cod_depositor_comments
;
The following automatic conversions were performed:
'_symmetry_cell_setting' value 'Monoclinic' changed to 'monoclinic'
according to '/home/saulius/struct/CIF-dictionaries/cif_core.dic'
dictionary named 'cif_core.dic' version 2.4.1 from 2010-06-29.

Automatic conversion script
Id: cif_fix_enum 1527 2010-12-29 10:47:43Z saulius 

The following automatic conversions were performed:

'_symmetry_cell_setting' value 'Monoclinic' changed to 'monoclinic'
according to /home/saulius/struct/CIF-dictionaries/cif_core.dic
dictionary named 'cif_core.dic' version 2.4.1 from 2010-06-29.

Automatic conversion script
Id: cif_fix_values 1715 2011-07-08 13:25:40Z adriana 
;
_cod_original_sg_symbol_H-M 'P 2/c'
_cod_database_code 2211865
_cod_database_fobs_code 2211865

loop_
_symmetry_equiv_pos_as_xyz
'x, y, z'
'-x, y, -z+1/2'
'-x, -y, -z'
'x, -y, z-1/2'

loop_
_atom_site_type_symbol
_atom_site_label
_atom_site_fract_x
_atom_site_fract_y
_atom_site_fract_z
_atom_site_U_iso_or_equiv
_atom_site_adp_type
_atom_site_calc_flag
_atom_site_refinement_flags
_atom_site_occupancy
O O1A 0.52164(19) 0.1080(3) 0.17727(19) 0.0303(9) Uani d . 1
H H1AB 0.4789 0.1137 0.1661 0.045 Uiso calc R 1
O O2A 0.6567(2) 0.1128(3) 0.2120(2) 0.0388(10) Uani d . 1
N N1A 0.3922(2) 0.3884(4) 0.1276(2) 0.0293(11) Uani d . 1
H H1AA 0.4045 0.4568 0.1280 0.035 Uiso calc R 1
N N2A 0.4013(2) 0.2043(4) 0.1400(2) 0.0268(10) Uani d . 1
C C1A 0.3307(3) 0.2329(5) 0.1140(3) 0.0283(13) Uani d . 1
C C2A 0.2711(3) 0.1661(5) 0.0978(3) 0.0394(15) Uani d . 1
H H2AB 0.2741 0.0894 0.1027 0.047 Uiso calc R 1
C C3A 0.2072(3) 0.2198(5) 0.0742(3) 0.0444(17) Uani d . 1
H H3AA 0.1664 0.1777 0.0631 0.053 Uiso calc R 1
C C4A 0.2019(3) 0.3350(5) 0.0665(4) 0.0456(17) Uani d . 1
H H4AA 0.1579 0.3675 0.0507 0.055 Uiso calc R 1
C C5A 0.2608(3) 0.4022(5) 0.0819(3) 0.0381(15) Uani d . 1
H H5AA 0.2579 0.4787 0.0763 0.046 Uiso calc R 1
C C6A 0.3243(3) 0.3475(5) 0.1062(3) 0.0285(13) Uani d . 1
C C7A 0.4358(3) 0.2992(4) 0.1477(3) 0.0243(12) Uani d . 1
C C8A 0.5118(3) 0.3077(5) 0.1709(3) 0.0277(13) Uani d . 1
C C9A 0.5473(3) 0.4100(5) 0.1795(3) 0.0267(13) Uani d . 1
H H9AA 0.5222 0.4760 0.1720 0.032 Uiso calc R 1
C C10A 0.6186(3) 0.4118(5) 0.1987(3) 0.0322(14) Uani d . 1
H H10A 0.6415 0.4798 0.2043 0.039 Uiso calc R 1
C C11A 0.6580(3) 0.3155(5) 0.2103(3) 0.0339(14) Uani d . 1
H H11A 0.7066 0.3188 0.2232 0.041 Uiso calc R 1
C C12A 0.6241(3) 0.2148(5) 0.2023(3) 0.0288(13) Uani d . 1
C C13A 0.5505(3) 0.2097(4) 0.1832(3) 0.0244(12) Uani d . 1
C C14A 0.7304(3) 0.1118(6) 0.2229(4) 0.0449(17) Uani d . 1
H H14A 0.7455 0.0374 0.2183 0.067 Uiso calc R 1
H H14B 0.7540 0.1390 0.2689 0.067 Uiso calc R 1
H H14C 0.7414 0.1585 0.1888 0.067 Uiso calc R 1
O O1B 0.07185(19) 0.8545(3) 0.3456(2) 0.0302(9) Uani d . 1
H H1BA 0.0293 0.8474 0.3356 0.045 Uiso calc R 1
O O2B 0.20576(19) 0.8540(3) 0.3802(2) 0.0322(9) Uani d . 1
N N1B -0.0546(2) 0.5729(4) 0.3280(2) 0.0276(11) Uani d . 1
H H1BB -0.0423 0.5043 0.3332 0.033 Uiso calc R 1
N N2B -0.0455(2) 0.7567(4) 0.3226(2) 0.0240(10) Uani d . 1
C C1B -0.1159(3) 0.7293(5) 0.3099(3) 0.0270(12) Uani d . 1
C C2B -0.1747(3) 0.7972(5) 0.2949(3) 0.0333(14) Uani d . 1
H H2BB -0.1709 0.8738 0.2923 0.040 Uiso calc R 1
C C3B -0.2385(3) 0.7464(6) 0.2842(3) 0.0406(16) Uani d . 1
H H3BA -0.2789 0.7894 0.2731 0.049 Uiso calc R 1
C C4B -0.2438(3) 0.6318(6) 0.2898(3) 0.0398(16) Uani d . 1
H H4BA -0.2877 0.6007 0.2836 0.048 Uiso calc R 1
C C5B -0.1863(3) 0.5625(5) 0.3041(3) 0.0370(15) Uani d . 1
H H5BA -0.1903 0.4860 0.3072 0.044 Uiso calc R 1
C C6B -0.1223(3) 0.6137(5) 0.3134(3) 0.0285(13) Uani d . 1
C C7B -0.0113(3) 0.6610(4) 0.3325(3) 0.0230(12) Uani d . 1
C C8B 0.0648(3) 0.6542(4) 0.3477(2) 0.0221(11) Uani d . 1
C C9B 0.1008(3) 0.5532(5) 0.3555(3) 0.0296(13) Uani d . 1
H H9BA 0.0765 0.4866 0.3506 0.036 Uiso calc R 1
C C10B 0.1724(3) 0.5533(5) 0.3706(3) 0.0318(14) Uani d . 1
H H10B 0.1960 0.4860 0.3746 0.038 Uiso calc R 1
C C11B 0.2101(3) 0.6503(5) 0.3798(3) 0.0324(14) Uani d . 1
H H11B 0.2586 0.6484 0.3908 0.039 Uiso calc R 1
C C12B 0.1755(3) 0.7507(4) 0.3727(3) 0.0252(12) Uani d . 1
C C13B 0.1026(3) 0.7526(4) 0.3551(3) 0.0242(12) Uani d . 1
C C14B 0.2804(3) 0.8579(6) 0.4056(4) 0.0448(17) Uani d . 1
H H14D 0.2953 0.9334 0.4152 0.067 Uiso calc R 1
H H14E 0.2996 0.8278 0.3710 0.067 Uiso calc R 1
H H14F 0.2963 0.8150 0.4478 0.067 Uiso calc R 1
O O1C 0.0718(2) 0.3497(3) 0.2146(2) 0.0389(10) Uani d . 1
H H1CA 0.0872 0.3455 0.2574 0.058 Uiso calc R 1
O O2C 0.0220(2) 0.3368(3) 0.0789(2) 0.0408(11) Uani d . 1
N N1C 0.1227(2) 0.0753(4) 0.3491(2) 0.0293(11) Uani d . 1
H H1CB 0.1182 0.0061 0.3383 0.035 Uiso calc R 1
N N2C 0.1204(2) 0.2586(4) 0.3367(2) 0.0294(11) Uani d . 1
C C1C 0.1466(3) 0.2335(4) 0.4080(3) 0.0284(13) Uani d . 1
C C2C 0.1679(3) 0.3014(5) 0.4662(3) 0.0393(15) Uani d . 1
H H2CB 0.1675 0.3782 0.4617 0.047 Uiso calc R 1
C C3C 0.1898(3) 0.2515(5) 0.5308(3) 0.0379(15) Uani d . 1
H H3CA 0.2042 0.2955 0.5707 0.046 Uiso calc R 1
C C4C 0.1910(3) 0.1349(5) 0.5379(3) 0.0396(15) Uani d . 1
H H4CA 0.2065 0.1040 0.5824 0.048 Uiso calc R 1
C C5C 0.1698(3) 0.0659(5) 0.4809(3) 0.0323(14) Uani d . 1
H H5CA 0.1701 -0.0109 0.4854 0.039 Uiso calc R 1
C C6C 0.1479(3) 0.1178(5) 0.4162(3) 0.0299(13) Uani d . 1
C C7C 0.1062(3) 0.1613(5) 0.3034(3) 0.0266(12) Uani d . 1
C C8C 0.0784(3) 0.1505(4) 0.2283(3) 0.0250(12) Uani d . 1
C C9C 0.0672(3) 0.0470(5) 0.1956(3) 0.0300(13) Uani d . 1
H H9CA 0.0769 -0.0174 0.2224 0.036 Uiso calc R 1
C C10C 0.0418(3) 0.0397(5) 0.1234(3) 0.0343(14) Uani d . 1
H H10C 0.0351 -0.0295 0.1019 0.041 Uiso calc R 1
C C11C 0.0263(3) 0.1351(5) 0.0833(3) 0.0342(14) Uani d . 1
H H11C 0.0090 0.1296 0.0349 0.041 Uiso calc R 1
C C12C 0.0362(3) 0.2366(5) 0.1140(3) 0.0323(14) Uani d . 1
C C13C 0.0623(3) 0.2458(5) 0.1869(3) 0.0279(13) Uani d . 1
C C14C -0.0007(4) 0.3314(6) 0.0042(3) 0.0552(19) Uani d . 1
H H14G -0.0091 0.4050 -0.0147 0.083 Uiso calc R 1
H H14H -0.0431 0.2889 -0.0111 0.083 Uiso calc R 1
H H14I 0.0348 0.2965 -0.0118 0.083 Uiso calc R 1
O O1D 0.59027(19) 0.6100(3) 0.32521(18) 0.0276(9) Uani d . 1
H H1DA 0.5799 0.6164 0.2826 0.041 Uiso calc R 1
O O2D 0.6257(2) 0.6156(3) 0.46046(19) 0.0331(9) Uani d . 1
N N1D 0.5734(2) 0.8880(4) 0.1961(2) 0.0274(11) Uani d . 1
H H1DB 0.5767 0.9571 0.2072 0.033 Uiso calc R 1
N N2D 0.5741(2) 0.7049(4) 0.2079(2) 0.0248(10) Uani d . 1
C C1D 0.5612(3) 0.7293(4) 0.1366(3) 0.0231(12) Uani d . 1
C C2D 0.5524(3) 0.6598(5) 0.0802(3) 0.0312(13) Uani d . 1
H H2DB 0.5536 0.5831 0.0852 0.037 Uiso calc R 1
C C3D 0.5415(3) 0.7107(5) 0.0152(3) 0.0355(14) Uani d . 1
H H3DA 0.5352 0.6665 -0.0243 0.043 Uiso calc R 1
C C4D 0.5396(3) 0.8261(5) 0.0078(3) 0.0344(14) Uani d . 1
H H4DA 0.5315 0.8567 -0.0366 0.041 Uiso calc R 1
C C5D 0.5497(3) 0.8967(5) 0.0652(3) 0.0309(13) Uani d . 1
H H5DA 0.5495 0.9736 0.0609 0.037 Uiso calc R 1
C C6D 0.5601(3) 0.8439(5) 0.1292(3) 0.0263(12) Uani d . 1
C C7D 0.5803(3) 0.8004(4) 0.2405(3) 0.0208(11) Uani d . 1
C C8D 0.5963(3) 0.8102(4) 0.3168(3) 0.0227(12) Uani d . 1
C C9D 0.6087(3) 0.9121(4) 0.3518(3) 0.0240(12) Uani d . 1
H H9DA 0.6060 0.9776 0.3265 0.029 Uiso calc R 1
C C10D 0.6247(3) 0.9156(5) 0.4234(3) 0.0266(12) Uani d . 1
H H10D 0.6316 0.9837 0.4462 0.032 Uiso calc R 1
C C11D 0.6307(3) 0.8187(5) 0.4621(3) 0.0298(13) Uani d . 1
H H11D 0.6421 0.8220 0.5106 0.036 Uiso calc R 1
C C12D 0.6199(3) 0.7174(4) 0.4285(3) 0.0247(12) Uani d . 1
C C13D 0.6016(3) 0.7126(4) 0.3555(3) 0.0241(12) Uani d . 1
C C14D 0.6447(3) 0.6154(5) 0.5345(3) 0.0375(15) Uani d . 1
H H14J 0.6505 0.5403 0.5512 0.056 Uiso calc R 1
H H14K 0.6086 0.6507 0.5494 0.056 Uiso calc R 1
H H14L 0.6878 0.6550 0.5530 0.056 Uiso calc R 1

loop_
_atom_site_aniso_label
_atom_site_aniso_U_11
_atom_site_aniso_U_22
_atom_site_aniso_U_33
_atom_site_aniso_U_12
_atom_site_aniso_U_13
_atom_site_aniso_U_23
O1A 0.030(2) 0.023(2) 0.040(2) 0.0009(17) 0.0140(18) 0.0000(18)
O2A 0.033(2) 0.032(2) 0.051(3) 0.0052(19) 0.012(2) 0.002(2)
N1A 0.040(3) 0.020(3) 0.030(3) 0.002(2) 0.015(2) -0.004(2)
N2A 0.028(3) 0.025(3) 0.028(2) 0.004(2) 0.009(2) -0.003(2)
C1A 0.031(3) 0.027(3) 0.028(3) -0.002(3) 0.013(2) -0.009(2)
C2A 0.041(4) 0.038(4) 0.043(4) -0.006(3) 0.019(3) -0.013(3)
C3A 0.031(4) 0.043(4) 0.061(4) -0.006(3) 0.016(3) -0.019(3)
C4A 0.034(4) 0.041(4) 0.059(4) 0.007(3) 0.011(3) -0.015(3)
C5A 0.043(4) 0.030(3) 0.041(4) 0.003(3) 0.013(3) -0.008(3)
C6A 0.034(3) 0.026(3) 0.027(3) 0.000(3) 0.012(2) -0.013(2)
C7A 0.030(3) 0.026(3) 0.019(3) 0.003(2) 0.011(2) -0.003(2)
C8A 0.034(3) 0.028(3) 0.023(3) -0.001(3) 0.010(2) -0.001(2)
C9A 0.032(3) 0.024(3) 0.026(3) 0.000(2) 0.011(2) -0.001(2)
C10A 0.038(4) 0.030(3) 0.030(3) -0.007(3) 0.013(3) 0.005(3)
C11A 0.036(3) 0.038(4) 0.029(3) -0.004(3) 0.012(3) -0.001(3)
C12A 0.033(3) 0.026(3) 0.028(3) 0.012(3) 0.010(2) 0.005(2)
C13A 0.038(3) 0.018(3) 0.018(3) -0.006(2) 0.010(2) 0.001(2)
C14A 0.024(3) 0.051(4) 0.059(4) 0.005(3) 0.012(3) 0.003(3)
O1B 0.024(2) 0.022(2) 0.045(2) 0.0032(16) 0.0100(18) 0.0026(18)
O2B 0.024(2) 0.026(2) 0.047(2) -0.0026(17) 0.0106(18) 0.0018(18)
N1B 0.038(3) 0.020(2) 0.026(2) -0.004(2) 0.011(2) -0.002(2)
N2B 0.023(2) 0.023(3) 0.027(2) 0.004(2) 0.0095(19) -0.001(2)
C1B 0.029(3) 0.028(3) 0.027(3) -0.001(2) 0.014(2) -0.001(2)
C2B 0.025(3) 0.039(4) 0.036(3) 0.000(3) 0.010(3) -0.009(3)
C3B 0.032(4) 0.053(4) 0.037(3) 0.001(3) 0.011(3) -0.004(3)
C4B 0.029(3) 0.052(4) 0.042(4) -0.014(3) 0.015(3) -0.015(3)
C5B 0.045(4) 0.034(4) 0.038(3) -0.016(3) 0.020(3) -0.013(3)
C6B 0.033(3) 0.031(3) 0.023(3) -0.005(3) 0.012(2) -0.007(2)
C7B 0.028(3) 0.024(3) 0.018(3) -0.001(2) 0.009(2) 0.005(2)
C8B 0.029(3) 0.022(3) 0.017(3) 0.000(2) 0.009(2) 0.004(2)
C9B 0.036(4) 0.025(3) 0.029(3) 0.005(3) 0.010(3) -0.001(2)
C10B 0.037(4) 0.025(3) 0.037(3) 0.009(3) 0.017(3) 0.007(3)
C11B 0.032(3) 0.034(3) 0.035(3) 0.008(3) 0.015(3) 0.007(3)
C12B 0.024(3) 0.023(3) 0.028(3) 0.000(2) 0.007(2) 0.000(2)
C13B 0.027(3) 0.021(3) 0.027(3) 0.004(2) 0.011(2) 0.001(2)
C14B 0.025(3) 0.046(4) 0.059(4) -0.010(3) 0.006(3) -0.003(3)
O1C 0.063(3) 0.022(2) 0.031(2) 0.007(2) 0.012(2) 0.0030(18)
O2C 0.060(3) 0.031(2) 0.029(2) 0.003(2) 0.010(2) 0.0056(19)
N1C 0.035(3) 0.017(2) 0.035(3) 0.000(2) 0.010(2) 0.003(2)
N2C 0.039(3) 0.020(3) 0.029(3) 0.002(2) 0.009(2) 0.002(2)
C1C 0.033(3) 0.019(3) 0.032(3) -0.001(2) 0.006(2) -0.001(2)
C2C 0.056(4) 0.028(3) 0.033(3) -0.002(3) 0.012(3) -0.002(3)
C3C 0.050(4) 0.029(3) 0.031(3) 0.003(3) 0.006(3) -0.001(3)
C4C 0.044(4) 0.040(4) 0.037(3) 0.005(3) 0.014(3) 0.007(3)
C5C 0.042(4) 0.019(3) 0.036(3) 0.005(3) 0.011(3) 0.004(3)
C6C 0.030(3) 0.027(3) 0.030(3) 0.002(3) 0.006(2) 0.001(3)
C7C 0.024(3) 0.025(3) 0.029(3) 0.000(2) 0.005(2) 0.002(3)
C8C 0.023(3) 0.023(3) 0.031(3) -0.002(2) 0.010(2) 0.003(2)
C9C 0.035(3) 0.027(3) 0.030(3) -0.004(3) 0.013(3) -0.004(3)
C10C 0.039(4) 0.033(3) 0.032(3) -0.004(3) 0.014(3) -0.004(3)
C11C 0.044(4) 0.035(4) 0.028(3) -0.010(3) 0.017(3) -0.002(3)
C12C 0.036(3) 0.034(4) 0.031(3) 0.002(3) 0.016(3) 0.009(3)
C13C 0.026(3) 0.024(3) 0.037(3) -0.001(2) 0.013(3) -0.003(3)
C14C 0.074(5) 0.057(5) 0.031(3) 0.001(4) 0.010(3) 0.016(3)
O1D 0.041(2) 0.019(2) 0.0233(19) 0.0012(17) 0.0108(17) 0.0012(16)
O2D 0.047(3) 0.026(2) 0.028(2) 0.0038(18) 0.0132(18) 0.0056(17)
N1D 0.032(3) 0.026(3) 0.025(2) 0.005(2) 0.009(2) 0.002(2)
N2D 0.028(3) 0.026(3) 0.024(2) 0.001(2) 0.0132(19) 0.002(2)
C1D 0.025(3) 0.022(3) 0.025(3) 0.004(2) 0.011(2) 0.002(2)
C2D 0.034(3) 0.028(3) 0.033(3) 0.005(3) 0.014(3) -0.001(3)
C3D 0.044(4) 0.040(4) 0.025(3) 0.002(3) 0.015(3) -0.006(3)
C4D 0.045(4) 0.035(4) 0.028(3) 0.011(3) 0.018(3) 0.010(3)
C5D 0.036(3) 0.031(3) 0.027(3) 0.009(3) 0.012(3) 0.012(3)
C6D 0.026(3) 0.028(3) 0.027(3) 0.007(2) 0.011(2) 0.006(2)
C7D 0.022(3) 0.020(3) 0.022(3) 0.003(2) 0.010(2) 0.004(2)
C8D 0.019(3) 0.024(3) 0.026(3) 0.002(2) 0.009(2) 0.004(2)
C9D 0.025(3) 0.023(3) 0.026(3) -0.001(2) 0.010(2) -0.002(2)
C10D 0.032(3) 0.023(3) 0.027(3) -0.001(2) 0.012(2) -0.004(2)
C11D 0.031(3) 0.032(3) 0.027(3) 0.002(3) 0.011(2) -0.001(3)
C12D 0.029(3) 0.020(3) 0.028(3) 0.001(2) 0.012(2) 0.007(2)
C13D 0.022(3) 0.019(3) 0.033(3) -0.002(2) 0.010(2) -0.005(2)
C14D 0.049(4) 0.036(4) 0.027(3) 0.003(3) 0.010(3) 0.009(3)

loop_
_atom_type_symbol
_atom_type_description
_atom_type_scat_dispersion_real
_atom_type_scat_dispersion_imag
_atom_type_scat_source
C C 0.0033 0.0016 'International Tables Vol C Tables 4.2.6.8 and 6.1.1.4'
H H 0.0000 0.0000 'International Tables Vol C Tables 4.2.6.8 and 6.1.1.4'
N N 0.0061 0.0033 'International Tables Vol C Tables 4.2.6.8 and 6.1.1.4'
O O 0.0106 0.0060 'International Tables Vol C Tables 4.2.6.8 and 6.1.1.4'

loop_
_geom_angle_atom_site_label_1
_geom_angle_atom_site_label_2
_geom_angle_atom_site_label_3
_geom_angle
C13A O1A H1AB 109.5
C12A O2A C14A 117.0(5)
C7A N1A C6A 107.0(5)
C7A N1A H1AA 126.5
C6A N1A H1AA 126.5
C7A N2A C1A 105.4(4)
C6A C1A N2A 109.6(5)
C6A C1A C2A 120.1(5)
N2A C1A C2A 130.3(5)
C3A C2A C1A 116.7(6)
C3A C2A H2AB 121.6
C1A C2A H2AB 121.6
C2A C3A C4A 122.2(6)
C2A C3A H3AA 118.9
C4A C3A H3AA 118.9
C5A C4A C3A 121.7(6)
C5A C4A H4AA 119.2
C3A C4A H4AA 119.2
C6A C5A C4A 115.5(6)
C6A C5A H5AA 122.2
C4A C5A H5AA 122.2
C5A C6A N1A 130.6(5)
C5A C6A C1A 123.8(5)
N1A C6A C1A 105.5(5)
N2A C7A N1A 112.4(5)
N2A C7A C8A 123.9(5)
N1A C7A C8A 123.6(5)
C13A C8A C9A 119.2(5)
C13A C8A C7A 118.0(5)
C9A C8A C7A 122.8(5)
C10A C9A C8A 119.7(5)
C10A C9A H9AA 120.1
C8A C9A H9AA 120.1
C9A C10A C11A 122.0(5)
C9A C10A H10A 119.0
C11A C10A H10A 119.0
C12A C11A C10A 118.9(5)
C12A C11A H11A 120.6
C10A C11A H11A 120.6
C11A C12A O2A 125.0(5)
C11A C12A C13A 120.7(5)
O2A C12A C13A 114.3(5)
O1A C13A C8A 123.7(5)
O1A C13A C12A 116.8(5)
C8A C13A C12A 119.5(5)
O2A C14A H14A 109.5
O2A C14A H14B 109.5
H14A C14A H14B 109.5
O2A C14A H14C 109.5
H14A C14A H14C 109.5
H14B C14A H14C 109.5
C13B O1B H1BA 109.5
C12B O2B C14B 116.7(4)
C7B N1B C6B 107.5(4)
C7B N1B H1BB 126.2
C6B N1B H1BB 126.2
C7B N2B C1B 105.6(4)
C2B C1B N2B 130.0(5)
C2B C1B C6B 120.8(5)
N2B C1B C6B 109.2(5)
C3B C2B C1B 117.3(6)
C3B C2B H2BB 121.3
C1B C2B H2BB 121.3
C2B C3B C4B 121.2(6)
C2B C3B H3BA 119.4
C4B C3B H3BA 119.4
C5B C4B C3B 122.6(6)
C5B C4B H4BA 118.7
C3B C4B H4BA 118.7
C4B C5B C6B 116.0(6)
C4B C5B H5BA 122.0
C6B C5B H5BA 122.0
C5B C6B N1B 132.6(5)
C5B C6B C1B 122.0(6)
N1B C6B C1B 105.4(5)
N2B C7B N1B 112.3(5)
N2B C7B C8B 122.6(5)
N1B C7B C8B 125.1(5)
C13B C8B C9B 118.9(5)
C13B C8B C7B 118.3(5)
C9B C8B C7B 122.8(5)
C10B C9B C8B 119.6(5)
C10B C9B H9BA 120.2
C8B C9B H9BA 120.2
C11B C10B C9B 121.7(5)
C11B C10B H10B 119.2
C9B C10B H10B 119.2
C10B C11B C12B 119.5(5)
C10B C11B H11B 120.2
C12B C11B H11B 120.2
O2B C12B C11B 126.3(5)
O2B C12B C13B 114.0(5)
C11B C12B C13B 119.7(5)
O1B C13B C8B 123.0(5)
O1B C13B C12B 116.4(5)
C8B C13B C12B 120.5(5)
O2B C14B H14D 109.5
O2B C14B H14E 109.5
H14D C14B H14E 109.5
O2B C14B H14F 109.5
H14D C14B H14F 109.5
H14E C14B H14F 109.5
C13C O1C H1CA 109.5
C12C O2C C14C 116.4(5)
C7C N1C C6C 108.4(5)
C7C N1C H1CB 125.8
C6C N1C H1CB 125.8
C7C N2C C1C 106.2(4)
C2C C1C N2C 131.3(5)
C2C C1C C6C 119.9(5)
N2C C1C C6C 108.8(5)
C3C C2C C1C 117.8(6)
C3C C2C H2CB 121.1
C1C C2C H2CB 121.1
C2C C3C C4C 121.4(6)
C2C C3C H3CA 119.3
C4C C3C H3CA 119.3
C5C C4C C3C 121.8(6)
C5C C4C H4CA 119.1
C3C C4C H4CA 119.1
C4C C5C C6C 115.9(5)
C4C C5C H5CA 122.1
C6C C5C H5CA 122.1
N1C C6C C5C 131.4(5)
N1C C6C C1C 105.4(5)
C5C C6C C1C 123.2(5)
N2C C7C N1C 111.1(5)
N2C C7C C8C 123.9(5)
N1C C7C C8C 125.0(5)
C9C C8C C13C 118.8(5)
C9C C8C C7C 121.8(5)
C13C C8C C7C 119.4(5)
C10C C9C C8C 120.3(5)
C10C C9C H9CA 119.9
C8C C9C H9CA 119.9
C9C C10C C11C 120.1(6)
C9C C10C H10C 119.9
C11C C10C H10C 119.9
C12C C11C C10C 120.7(5)
C12C C11C H11C 119.7
C10C C11C H11C 119.7
C11C C12C O2C 125.3(5)
C11C C12C C13C 120.1(5)
O2C C12C C13C 114.6(5)
O1C C13C C8C 122.4(5)
O1C C13C C12C 117.5(5)
C8C C13C C12C 120.1(5)
O2C C14C H14G 109.5
O2C C14C H14H 109.5
H14G C14C H14H 109.5
O2C C14C H14I 109.5
H14G C14C H14I 109.5
H14H C14C H14I 109.5
C13D O1D H1DA 109.5
C12D O2D C14D 116.6(4)
C7D N1D C6D 106.6(4)
C7D N1D H1DB 126.7
C6D N1D H1DB 126.7
C7D N2D C1D 106.5(4)
C2D C1D C6D 121.7(5)
C2D C1D N2D 130.3(5)
C6D C1D N2D 108.0(5)
C1D C2D C3D 116.4(5)
C1D C2D H2DB 121.8
C3D C2D H2DB 121.8
C2D C3D C4D 121.8(5)
C2D C3D H3DA 119.1
C4D C3D H3DA 119.1
C5D C4D C3D 121.8(5)
C5D C4D H4DA 119.1
C3D C4D H4DA 119.1
C6D C5D C4D 115.2(5)
C6D C5D H5DA 122.4
C4D C5D H5DA 122.4
C1D C6D N1D 106.6(5)
C1D C6D C5D 123.1(5)
N1D C6D C5D 130.3(5)
N2D C7D N1D 112.3(4)
N2D C7D C8D 123.2(4)
N1D C7D C8D 124.4(5)
C13D C8D C9D 119.3(5)
C13D C8D C7D 117.8(5)
C9D C8D C7D 122.9(5)
C10D C9D C8D 120.1(5)
C10D C9D H9DA 120.0
C8D C9D H9DA 120.0
C9D C10D C11D 120.8(5)
C9D C10D H10D 119.6
C11D C10D H10D 119.6
C12D C11D C10D 119.9(5)
C12D C11D H11D 120.0
C10D C11D H11D 120.0
O2D C12D C11D 125.8(5)
O2D C12D C13D 114.2(5)
C11D C12D C13D 120.0(5)
O1D C13D C8D 122.8(5)
O1D C13D C12D 117.3(5)
C8D C13D C12D 120.0(5)
O2D C14D H14J 109.5
O2D C14D H14K 109.5
H14J C14D H14K 109.5
O2D C14D H14L 109.5
H14J C14D H14L 109.5
H14K C14D H14L 109.5

loop_
_geom_bond_atom_site_label_1
_geom_bond_atom_site_label_2
_geom_bond_distance
O1A C13A 1.345(6)
O1A H1AB 0.8200
O2A C12A 1.379(6)
O2A C14A 1.427(7)
N1A C7A 1.368(7)
N1A C6A 1.389(7)
N1A H1AA 0.8600
N2A C7A 1.321(7)
N2A C1A 1.396(7)
C1A C6A 1.393(8)
C1A C2A 1.396(8)
C2A C3A 1.385(9)
C2A H2AB 0.9300
C3A C4A 1.399(9)
C3A H3AA 0.9300
C4A C5A 1.387(9)
C4A H4AA 0.9300
C5A C6A 1.385(8)
C5A H5AA 0.9300
C7A C8A 1.457(8)
C8A C13A 1.394(8)
C8A C9A 1.408(8)
C9A C10A 1.365(8)
C9A H9AA 0.9300
C10A C11A 1.383(8)
C10A H10A 0.9300
C11A C12A 1.378(8)
C11A H11A 0.9300
C12A C13A 1.410(8)
C14A H14A 0.9600
C14A H14B 0.9600
C14A H14C 0.9600
O1B C13B 1.362(6)
O1B H1BA 0.8200
O2B C12B 1.374(6)
O2B C14B 1.428(7)
N1B C7B 1.357(7)
N1B C6B 1.389(7)
N1B H1BB 0.8600
N2B C7B 1.327(7)
N2B C1B 1.397(7)
C1B C2B 1.391(8)
C1B C6B 1.403(8)
C2B C3B 1.375(8)
C2B H2BB 0.9300
C3B C4B 1.393(9)
C3B H3BA 0.9300
C4B C5B 1.382(9)
C4B H4BA 0.9300
C5B C6B 1.385(8)
C5B H5BA 0.9300
C7B C8B 1.464(7)
C8B C13B 1.392(7)
C8B C9B 1.400(7)
C9B C10B 1.375(8)
C9B H9BA 0.9300
C10B C11B 1.374(8)
C10B H10B 0.9300
C11B C12B 1.382(8)
C11B H11B 0.9300
C12B C13B 1.396(7)
C14B H14D 0.9600
C14B H14E 0.9600
C14B H14F 0.9600
O1C C13C 1.360(6)
O1C H1CA 0.8200
O2C C12C 1.384(7)
O2C C14C 1.430(7)
N1C C7C 1.359(7)
N1C C6C 1.385(7)
N1C H1CB 0.8600
N2C C7C 1.337(7)
N2C C1C 1.400(7)
C1C C2C 1.384(8)
C1C C6C 1.404(8)
C2C C3C 1.376(8)
C2C H2CB 0.9300
C3C C4C 1.413(8)
C3C H3CA 0.9300
C4C C5C 1.374(8)
C4C H4CA 0.9300
C5C C6C 1.388(8)
C5C H5CA 0.9300
C7C C8C 1.446(7)
C8C C9C 1.396(8)
C8C C13C 1.398(7)
C9C C10C 1.384(8)
C9C H9CA 0.9300
C10C C11C 1.385(8)
C10C H10C 0.9300
C11C C12C 1.357(8)
C11C H11C 0.9300
C12C C13C 1.402(8)
C14C H14G 0.9600
C14C H14H 0.9600
C14C H14I 0.9600
O1D C13D 1.367(6)
O1D H1DA 0.8200
O2D C12D 1.372(6)
O2D C14D 1.417(6)
N1D C7D 1.361(6)
N1D C6D 1.391(7)
N1D H1DB 0.8600
N2D C7D 1.311(7)
N2D C1D 1.405(6)
C1D C2D 1.374(7)
C1D C6D 1.389(7)
C2D C3D 1.398(8)
C2D H2DB 0.9300
C3D C4D 1.399(8)
C3D H3DA 0.9300
C4D C5D 1.396(8)
C4D H4DA 0.9300
C5D C6D 1.392(7)
C5D H5DA 0.9300
C7D C8D 1.470(7)
C8D C13D 1.396(7)
C8D C9D 1.400(7)
C9D C10D 1.374(7)
C9D H9DA 0.9300
C10D C11D 1.388(8)
C10D H10D 0.9300
C11D C12D 1.380(8)
C11D H11D 0.9300
C12D C13D 1.400(7)
C14D H14J 0.9600
C14D H14K 0.9600
C14D H14L 0.9600

loop_
_geom_hbond_atom_site_label_D
_geom_hbond_atom_site_label_H
_geom_hbond_atom_site_label_A
_geom_hbond_site_symmetry_A
_geom_hbond_distance_DH
_geom_hbond_distance_HA
_geom_hbond_distance_DA
_geom_hbond_angle_DHA
_geom_hbond_publ_flag
O1A H1AB N2A 1_555 0.82 1.84 2.577(6) 148 y
N1A H1AA O1D 2_655 0.86 2.06 2.821(6) 147 y
N1A H1AA O2D 2_655 0.86 2.56 3.220(6) 135 y
O1B H1BA N2B 1_555 0.82 1.81 2.546(6) 149 y
N1B H1BB O1C 2_555 0.86 2.10 2.813(6) 140 y
O1C H1CA N2C 1_555 0.82 1.85 2.592(6) 149 y
N1C H1CB O1B 1_545 0.86 2.08 2.844(6) 148 y
N1C H1CB O2B 1_545 0.86 2.50 3.108(6) 128 y
O1D H1DA N2D 1_555 0.82 1.81 2.547(5) 148 y
N1D H1DB O1A 1_565 0.86 2.12 2.832(6) 140 y
N1D H1DB O2A 1_565 0.86 2.45 3.149(6) 139 y
C3B H3BA Cg1 1_455 0.93 3.03 3.815(7) 143 y
C14A H14C Cg2 2_655 0.96 3.07 3.777(7) 131 y
C14B H14E Cg3 2_655 0.96 2.93 3.417(7) 112 y
C14D H14K Cg4 4_566 0.96 3.04 3.775(6) 134 y
C3C H3CA Cg5 3_566 0.93 2.80 3.562(6) 140 y

loop_
_geom_torsion_atom_site_label_1
_geom_torsion_atom_site_label_2
_geom_torsion_atom_site_label_3
_geom_torsion_atom_site_label_4
_geom_torsion
C7A N2A C1A C6A 0.3(6)
C7A N2A C1A C2A -178.3(6)
C6A C1A C2A C3A 0.0(8)
N2A C1A C2A C3A 178.5(6)
C1A C2A C3A C4A 0.2(9)
C2A C3A C4A C5A 0.3(11)
C3A C4A C5A C6A -1.0(9)
C4A C5A C6A N1A -178.4(6)
C4A C5A C6A C1A 1.2(9)
C7A N1A C6A C5A 179.1(6)
C7A N1A C6A C1A -0.7(6)
N2A C1A C6A C5A -179.5(5)
C2A C1A C6A C5A -0.8(9)
N2A C1A C6A N1A 0.2(6)
C2A C1A C6A N1A 179.0(5)
C1A N2A C7A N1A -0.8(6)
C1A N2A C7A C8A -177.2(5)
C6A N1A C7A N2A 0.9(6)
C6A N1A C7A C8A 177.4(5)
N2A C7A C8A C13A 2.5(8)
N1A C7A C8A C13A -173.6(5)
N2A C7A C8A C9A -179.3(5)
N1A C7A C8A C9A 4.7(8)
C13A C8A C9A C10A 0.8(8)
C7A C8A C9A C10A -177.4(5)
C8A C9A C10A C11A 0.1(8)
C9A C10A C11A C12A -0.3(8)
C10A C11A C12A O2A 179.9(5)
C10A C11A C12A C13A -0.4(8)
C14A O2A C12A C11A -7.8(8)
C14A O2A C12A C13A 172.5(5)
C9A C8A C13A O1A 179.2(5)
C7A C8A C13A O1A -2.5(7)
C9A C8A C13A C12A -1.5(7)
C7A C8A C13A C12A 176.8(5)
C11A C12A C13A O1A -179.4(5)
O2A C12A C13A O1A 0.3(7)
C11A C12A C13A C8A 1.3(8)
O2A C12A C13A C8A -179.0(5)
C7B N2B C1B C2B -178.7(6)
C7B N2B C1B C6B 0.6(6)
N2B C1B C2B C3B 179.6(5)
C6B C1B C2B C3B 0.3(8)
C1B C2B C3B C4B 1.4(9)
C2B C3B C4B C5B -2.0(10)
C3B C4B C5B C6B 0.6(9)
C4B C5B C6B N1B -179.9(5)
C4B C5B C6B C1B 1.2(8)
C7B N1B C6B C5B -179.2(6)
C7B N1B C6B C1B -0.2(6)
C2B C1B C6B C5B -1.7(9)
N2B C1B C6B C5B 178.9(5)
C2B C1B C6B N1B 179.1(5)
N2B C1B C6B N1B -0.3(6)
C1B N2B C7B N1B -0.8(6)
C1B N2B C7B C8B -179.8(4)
C6B N1B C7B N2B 0.6(6)
C6B N1B C7B C8B 179.6(5)
N2B C7B C8B C13B 3.0(7)
N1B C7B C8B C13B -175.9(5)
N2B C7B C8B C9B -177.5(5)
N1B C7B C8B C9B 3.6(8)
C13B C8B C9B C10B 0.2(7)
C7B C8B C9B C10B -179.3(5)
C8B C9B C10B C11B 1.6(8)
C9B C10B C11B C12B -1.2(8)
C14B O2B C12B C11B -7.7(8)
C14B O2B C12B C13B 173.4(5)
C10B C11B C12B O2B -179.9(5)
C10B C11B C12B C13B -1.0(8)
C9B C8B C13B O1B 177.2(5)
C7B C8B C13B O1B -3.3(7)
C9B C8B C13B C12B -2.4(7)
C7B C8B C13B C12B 177.1(5)
O2B C12B C13B O1B 2.2(7)
C11B C12B C13B O1B -176.8(5)
O2B C12B C13B C8B -178.1(5)
C11B C12B C13B C8B 2.8(8)
C7C N2C C1C C2C -178.1(6)
C7C N2C C1C C6C 0.3(6)
N2C C1C C2C C3C 178.2(6)
C6C C1C C2C C3C -0.1(9)
C1C C2C C3C C4C 0.3(10)
C2C C3C C4C C5C -0.6(10)
C3C C4C C5C C6C 0.6(9)
C7C N1C C6C C5C 177.9(6)
C7C N1C C6C C1C -0.9(6)
C4C C5C C6C N1C -178.9(6)
C4C C5C C6C C1C -0.3(9)
C2C C1C C6C N1C 179.0(5)
N2C C1C C6C N1C 0.4(6)
C2C C1C C6C C5C 0.1(9)
N2C C1C C6C C5C -178.5(5)
C1C N2C C7C N1C -0.9(6)
C1C N2C C7C C8C -179.5(5)
C6C N1C C7C N2C 1.1(6)
C6C N1C C7C C8C 179.7(5)
N2C C7C C8C C9C 177.1(5)
N1C C7C C8C C9C -1.3(8)
N2C C7C C8C C13C -2.7(8)
N1C C7C C8C C13C 178.8(5)
C13C C8C C9C C10C 1.1(8)
C7C C8C C9C C10C -178.8(5)
C8C C9C C10C C11C -0.9(9)
C9C C10C C11C C12C 0.3(9)
C10C C11C C12C O2C -179.6(6)
C10C C11C C12C C13C 0.1(9)
C14C O2C C12C C11C -4.0(9)
C14C O2C C12C C13C 176.4(5)
C9C C8C C13C O1C -179.8(5)
C7C C8C C13C O1C 0.0(8)
C9C C8C C13C C12C -0.7(8)
C7C C8C C13C C12C 179.2(5)
C11C C12C C13C O1C 179.3(5)
O2C C12C C13C O1C -1.0(7)
C11C C12C C13C C8C 0.1(8)
O2C C12C C13C C8C 179.8(5)
C7D N2D C1D C2D 178.2(6)
C7D N2D C1D C6D 0.0(6)
C6D C1D C2D C3D -0.7(8)
N2D C1D C2D C3D -178.7(5)
C1D C2D C3D C4D 0.0(9)
C2D C3D C4D C5D 1.0(10)
C3D C4D C5D C6D -1.3(9)
C2D C1D C6D N1D -177.5(5)
N2D C1D C6D N1D 0.9(6)
C2D C1D C6D C5D 0.4(9)
N2D C1D C6D C5D 178.8(5)
C7D N1D C6D C1D -1.4(6)
C7D N1D C6D C5D -179.1(6)
C4D C5D C6D C1D 0.6(8)
C4D C5D C6D N1D 178.0(5)
C1D N2D C7D N1D -0.9(6)
C1D N2D C7D C8D -178.1(5)
C6D N1D C7D N2D 1.5(6)
C6D N1D C7D C8D 178.6(5)
N2D C7D C8D C13D -3.3(7)
N1D C7D C8D C13D 179.8(5)
N2D C7D C8D C9D 174.5(5)
N1D C7D C8D C9D -2.4(8)
C13D C8D C9D C10D -1.0(7)
C7D C8D C9D C10D -178.8(5)
C8D C9D C10D C11D 1.7(8)
C9D C10D C11D C12D -0.7(8)
C14D O2D C12D C11D -0.1(8)
C14D O2D C12D C13D 179.6(5)
C10D C11D C12D O2D 178.5(5)
C10D C11D C12D C13D -1.2(8)
C9D C8D C13D O1D 179.9(5)
C7D C8D C13D O1D -2.2(7)
C9D C8D C13D C12D -0.8(7)
C7D C8D C13D C12D 177.0(5)
O2D C12D C13D O1D 1.5(7)
C11D C12D C13D O1D -178.8(5)
O2D C12D C13D C8D -177.8(5)
C11D C12D C13D C8D 1.9(8)

loop_
_cod_related_entry_id
_cod_related_entry_database
_cod_related_entry_code
1 ChemSpider 10596017
